data_1562596
loop_
_publ_author_name
'Bayliss, Ryan D.'
'Pramana, Stevin S.'
'An, Tao'
'Wei, Fengxia'
'Kloc, Christian L.'
'White, Andrew J.P.'
'Skinner, Stephen J.'
'White, Timothy J.'
'Baikie, Tom'

_publ_section_title
;
 Fergusonite-type CeNbO4+\d: Single crystal growth, symmetry revision and
 conductivity
;
_journal_name_full 'Journal of Solid State Chemistry'
_journal_page_first 291
_journal_page_last 297
_journal_paper_doi 10.1016/j.jssc.2013.06.022
_journal_volume 204
_journal_year 2013
_chemical_absolute_configuration .
_chemical_formula_sum 'Ce Nb O4'
_chemical_formula_weight 297.03
_space_group_IT_number 15
_space_group_name_Hall '-C 2yc'
_space_group_name_H-M_alt 'C 1 2/c 1'
_symmetry_cell_setting monoclinic
_symmetry_Int_Tables_number 15
_symmetry_space_group_name_Hall '-C 2yc'
_symmetry_space_group_name_H-M 'C 1 2/c 1'
_cell_angle_alpha 90
_cell_angle_beta 130.5301(11)
_cell_angle_gamma 90
_cell_formula_units_Z 4
_cell_length_a 7.2609(3)
_cell_length_b 11.4032(4)
_cell_length_c 5.1621(2)
_cell_measurement_reflns_used 3251
_cell_measurement_temperature 100
_cell_measurement_theta_max 36.5
_cell_measurement_theta_min 3.57
_cell_volume 324.86(2)
_computing_publication_material 'Jana2006 (Petricek, Dusek & Palatinus, 2006)'
_computing_structure_refinement 'Jana2006 (Petricek, Dusek & Palatinus, 2006)'
_diffrn_ambient_temperature 100
_diffrn_measured_fraction_theta_full 0.98
_diffrn_measured_fraction_theta_max 0.95
_diffrn_measurement_device 'four-cycle diffractometer'
_diffrn_measurement_device_type 'Bruker CCD'
_diffrn_measurement_method \w/2\q
_diffrn_radiation_monochromator graphite
_diffrn_radiation_source 'X-ray tube'
_diffrn_radiation_type 'Mo K\a'
_diffrn_radiation_wavelength 0.71073
_diffrn_reflns_av_R_equivalents 0.0223
_diffrn_reflns_av_sigmaI/netI 0.018
_diffrn_reflns_limit_h_max 12
_diffrn_reflns_limit_h_min -11
_diffrn_reflns_limit_k_max 17
_diffrn_reflns_limit_k_min -18
_diffrn_reflns_limit_l_max 8
_diffrn_reflns_limit_l_min -8
_diffrn_reflns_number 3251
_diffrn_reflns_theta_full 34.22
_diffrn_reflns_theta_max 36.5
_diffrn_reflns_theta_min 3.57
_exptl_absorpt_coefficient_mu 17.189
_exptl_absorpt_correction_T_max 1
_exptl_absorpt_correction_T_min 0.7195
_exptl_absorpt_correction_type multi-scan
_exptl_absorpt_process_details "'R.H. Blessing, Acta Crystallogr., Sect A 1995, 51, 33-38. '"
_exptl_crystal_colour green
_exptl_crystal_density_diffrn 6.071
_exptl_crystal_density_method 'not measured'
_exptl_crystal_description irregular
_exptl_crystal_F_000 524
_exptl_crystal_size_max 0.1
_exptl_crystal_size_mid 0.1
_exptl_crystal_size_min 0.08
_refine_diff_density_max 4.73
_refine_diff_density_min -1.99
_refine_ls_extinction_coef 2490(70)
_refine_ls_extinction_method 'B-C type 1 Gaussian isotropic (Becker & Coppens, 1974)'
_refine_ls_goodness_of_fit_gt 2.31
_refine_ls_goodness_of_fit_ref 2.43
_refine_ls_number_constraints 0
_refine_ls_number_parameters 38
_refine_ls_number_reflns 773
_refine_ls_number_restraints 0
_refine_ls_R_factor_all 0.0268
_refine_ls_R_factor_gt 0.0258
_refine_ls_shift/su_max 0.0113
_refine_ls_shift/su_mean 0.0012
_refine_ls_structure_factor_coef Fsqd
_refine_ls_weighting_details w=1/(\s^2^(I)+0.0004I^2^)
_refine_ls_weighting_scheme sigma
_refine_ls_wR_factor_gt 0.0737
_refine_ls_wR_factor_ref 0.0792
_reflns_number_gt 740
_reflns_number_total 773
_reflns_threshold_expression I>3\s(I)
_cod_data_source_file JSSC-2013-204-291.cif
_cod_data_source_block I
_cod_depositor_comments
;
The following automatic conversions were performed:

data item '_exptl_crystal_density_meas' value 'not measured' was
changed to '?' -- the value is perceived as not measured.

Automatic conversion script
Id: cif_fix_values 8369 2020-08-20 11:38:08Z andrius 
;
_cod_original_formula_sum 'Ce1 Nb1 O4'
_cod_database_code 1562596

loop_
_symmetry_equiv_pos_site_id
_symmetry_equiv_pos_as_xyz
1 x,y,z
2 -x,y,-z+1/2
3 -x,-y,-z
4 x,-y,z+1/2
5 x+1/2,y+1/2,z
6 -x+1/2,y+1/2,-z+1/2
7 -x+1/2,-y+1/2,-z
8 x+1/2,-y+1/2,z+1/2

loop_
_atom_site_label
_atom_site_type_symbol
_atom_site_fract_x
_atom_site_fract_y
_atom_site_fract_z
_atom_site_adp_type
_atom_site_U_iso_or_equiv
_atom_site_symmetry_multiplicity
_atom_site_occupancy
_atom_site_calc_flag
_atom_site_refinement_flags
_atom_site_disorder_assembly
_atom_site_disorder_group
Ce Ce 0 0.62963(5) 0.25 Uani 0.0045(2) 4 1 d . . .
Nb Nb 0 0.10286(13) 0.25 Uani 0.0040(2) 4 1 d . . .
O1 O 0.2635(4) 0.4669(2) 0.3109(6) Uani 0.0084(11) 8 1 d . . .
O2 O 0.1484(4) 0.2050(2) 0.1583(6) Uani 0.0071(10) 8 1 d . . .

loop_
_atom_site_aniso_label
_atom_site_aniso_type_symbol
_atom_site_aniso_U_11
_atom_site_aniso_U_22
_atom_site_aniso_U_33
_atom_site_aniso_U_12
_atom_site_aniso_U_13
_atom_site_aniso_U_23
Ce Ce 0.00463(18) 0.0051(2) 0.0047(2) 0 0.00339(15) 0
Nb Nb 0.0046(2) 0.0058(3) 0.0025(2) 0 0.00266(17) 0
O1 O 0.0083(9) 0.0074(10) 0.0084(10) 0.0009(8) 0.0050(8) -0.0005(8)
O2 O 0.0079(9) 0.0051(9) 0.0109(11) 0.0005(8) 0.0072(8) 0.0016(8)

loop_
_atom_type_symbol
_atom_type_scat_dispersion_real
_atom_type_scat_dispersion_imag
_atom_type_scat_source
Ce -0.2486 2.6331 'International Tables Vol C tables 4.2.6.8 and 6.1.1.1'
Nb -2.0727 0.6215 'International Tables Vol C tables 4.2.6.8 and 6.1.1.1'
O 0.0106 0.0060 'International Tables Vol C tables 4.2.6.8 and 6.1.1.1'

loop_
_geom_angle_atom_site_label_1
_geom_angle_atom_site_label_2
_geom_angle_atom_site_label_3
_geom_angle_site_symmetry_1
_geom_angle_site_symmetry_2
_geom_angle_site_symmetry_3
_geom_angle
O1 Ce O1 . . 2_555 85.85(9)
O1 Ce O1 . . 3_565 76.43(8)
O1 Ce O1 . . 4_565 65.13(10)
O1 Ce O2 . . 5_455 153.63(9)
O1 Ce O2 . . 6_555 67.80(9)
O1 Ce O2 . . 3_565 122.39(11)
O1 Ce O2 . . 4_565 124.94(7)
O1 Ce O1 2_555 . 3_565 65.13(10)
O1 Ce O1 2_555 . 4_565 76.43(8)
O1 Ce O2 2_555 . 5_455 67.80(9)
O1 Ce O2 2_555 . 6_555 153.63(9)
O1 Ce O2 2_555 . 3_565 124.94(7)
O1 Ce O2 2_555 . 4_565 122.39(11)
O1 Ce O1 3_565 . 4_565 126.84(8)
O1 Ce O2 3_565 . 5_455 90.80(9)
O1 Ce O2 3_565 . 6_555 107.61(11)
O1 Ce O2 3_565 . 3_565 76.42(8)
O1 Ce O2 3_565 . 4_565 155.80(7)
O1 Ce O2 4_565 . 5_455 107.61(11)
O1 Ce O2 4_565 . 6_555 90.80(9)
O1 Ce O2 4_565 . 3_565 155.80(7)
O1 Ce O2 4_565 . 4_565 76.42(8)
O2 Ce O2 5_455 . 6_555 138.57(8)
O2 Ce O2 5_455 . 3_565 75.25(11)
O2 Ce O2 5_455 . 4_565 73.69(8)
O2 Ce O2 6_555 . 3_565 73.69(8)
O2 Ce O2 6_555 . 4_565 75.25(11)
O2 Ce O2 3_565 . 4_565 81.63(8)
O1 Nb O1 5_445 . 6_545 102.65(11)
O1 Nb O1 5_445 . 7_556 75.65(10)
O1 Nb O1 5_445 . 8_454 74.21(12)
O1 Nb O2 5_445 . . 174.16(7)
O1 Nb O2 5_445 . 2_555 78.13(11)
O1 Nb O1 6_545 . 7_556 74.21(12)
O1 Nb O1 6_545 . 8_454 75.65(10)
O1 Nb O2 6_545 . . 78.13(11)
O1 Nb O2 6_545 . 2_555 174.16(7)
O1 Nb O1 7_556 . 8_454 130.84(13)
O1 Nb O2 7_556 . . 110.03(11)
O1 Nb O2 7_556 . 2_555 100.53(13)
O1 Nb O2 8_454 . . 100.53(13)
O1 Nb O2 8_454 . 2_555 110.03(11)
O2 Nb O2 . . 2_555 101.69(15)
Ce O1 Ce . . 3_565 103.57(7)
Ce O1 Nb . . 5_555 93.21(9)
Ce O1 Nb . . 7_556 118.40(15)
Ce O1 O1 . . 3_666 112.58(10)
Ce O1 O1 . . 4_564 98.43(10)
Ce O1 O1 . . 4_565 56.13(8)
Ce O1 O2 . . 6_555 54.35(8)
Ce O1 O2 . . 8_555 157.11(13)
Ce O1 Nb 3_565 . 5_555 101.74(12)
Ce O1 Nb 3_565 . 7_556 128.36(13)
Ce O1 O1 3_565 . 3_666 128.28(16)
Ce O1 O1 3_565 . 4_564 58.74(8)
Ce O1 O1 3_565 . 4_565 140.34(13)
Ce O1 O2 3_565 . 6_555 118.69(11)
Ce O1 O2 3_565 . 8_555 97.20(10)
Nb O1 Nb 5_555 . 7_556 104.35(10)
Nb O1 O1 5_555 . 3_666 42.74(7)
Nb O1 O1 5_555 . 4_564 43.22(7)
Nb O1 O1 5_555 . 4_565 112.23(10)
Nb O1 O2 5_555 . 6_555 40.69(9)
Nb O1 O2 5_555 . 8_555 91.88(11)
Nb O1 O1 7_556 . 3_666 61.60(8)
Nb O1 O1 7_556 . 4_564 133.94(16)
Nb O1 O1 7_556 . 4_565 62.57(10)
Nb O1 O2 7_556 . 6_555 110.10(10)
Nb O1 O2 7_556 . 8_555 38.87(9)
O1 O1 O1 3_666 . 4_564 79.89(12)
O1 O1 O1 3_666 . 4_565 91.19(11)
O1 O1 O2 3_666 . 6_555 63.40(9)
O1 O1 O2 3_666 . 8_555 58.96(8)
O1 O1 O1 4_564 . 4_565 147.43(13)
O1 O1 O2 4_564 . 6_555 68.67(11)
O1 O1 O2 4_564 . 8_555 100.52(14)
O1 O1 O2 4_565 . 6_555 79.29(12)
O1 O1 O2 4_565 . 8_555 101.41(11)
O2 O1 O2 6_555 . 8_555 122.35(11)
Ce O2 Ce 5_545 . 3_565 104.75(14)
Ce O2 Nb 5_545 . . 116.16(11)
Ce O2 O1 5_545 . 6_545 57.86(9)
Ce O2 O1 5_545 . 8_454 110.51(11)
Ce O2 O2 5_545 . 2_555 148.94(11)
Ce O2 O2 5_545 . 7_556 103.96(8)
Ce O2 O2 5_545 . 8_454 146.33(15)
Ce O2 O2 5_545 . 8_555 54.08(8)
Ce O2 Nb 3_565 . . 133.74(12)
Ce O2 O1 3_565 . 6_545 138.34(15)
Ce O2 O1 3_565 . 8_454 106.04(8)
Ce O2 O2 3_565 . 2_555 105.98(10)
Ce O2 O2 3_565 . 7_556 110.48(9)
Ce O2 O2 3_565 . 8_454 52.23(7)
Ce O2 O2 3_565 . 8_555 94.98(10)
Nb O2 O1 . . 6_545 61.18(10)
Nb O2 O1 . . 8_454 40.60(8)
Nb O2 O2 . . 2_555 39.15(9)
Nb O2 O2 . . 7_556 80.58(13)
Nb O2 O2 . . 8_454 81.51(11)
Nb O2 O2 . . 8_555 125.89(12)
O1 O2 O1 6_545 . 8_454 57.65(8)
O1 O2 O2 6_545 . 2_555 100.16(13)
O1 O2 O2 6_545 . 7_556 110.51(11)
O1 O2 O2 6_545 . 8_454 119.84(9)
O1 O2 O2 6_545 . 8_555 100.56(9)
O1 O2 O2 8_454 . 2_555 64.73(11)
O1 O2 O2 8_454 . 7_556 120.15(15)
O1 O2 O2 8_454 . 8_454 63.22(8)
O1 O2 O2 8_454 . 8_555 157.18(10)
O2 O2 O2 2_555 . 7_556 60.60(10)
O2 O2 O2 2_555 . 8_454 61.76(10)
O2 O2 O2 2_555 . 8_555 118.24(13)
O2 O2 O2 7_556 . 8_454 107.26(13)
O2 O2 O2 7_556 . 8_555 57.64(10)
O2 O2 O2 8_454 . 8_555 139.35(10)

loop_
_geom_bond_atom_site_label_1
_geom_bond_atom_site_label_2
_geom_bond_site_symmetry_1
_geom_bond_site_symmetry_2
_geom_bond_distance
Ce O1 . . 2.534(3)
Ce O1 . 2_555 2.534(3)
Ce O1 . 3_565 2.461(2)
Ce O1 . 4_565 2.461(2)
Ce O2 . 5_455 2.431(3)
Ce O2 . 6_555 2.431(3)
Ce O2 . 3_565 2.491(3)
Ce O2 . 4_565 2.491(3)
Nb O1 . 5_445 2.480(3)
Nb O1 . 6_545 2.480(3)
Nb O1 . 7_556 1.914(2)
Nb O1 . 8_454 1.914(2)
Nb O2 . . 1.845(3)
Nb O2 . 2_555 1.845(3)
O1 O1 . 3_666 2.732(3)
O1 O1 . 4_564 2.689(5)
O1 O1 . 4_565 2.689(5)
O1 O2 . 6_555 2.770(3)
O1 O2 . 8_555 2.891(3)
O2 O2 . 2_555 2.862(5)
O2 O2 . 7_556 2.985(4)
O2 O2 . 8_454 2.952(3)
O2 O2 . 8_555 2.952(3)
